data_1528602
loop_
_publ_author_name
'Jahnberg, L.'

_publ_section_title
;
 Crystal structure of Na2 Nb4 O11 and Ca Ta4 O11
;
_journal_name_full 'Journal of Solid State Chemistry'
_journal_page_first 454
_journal_page_last 462
_journal_volume 1
_journal_year 1970
_chemical_formula_sum 'Ca O11 Ta4'
_chemical_name_systematic 'Ca Ta4 O11'
_space_group_IT_number 182
_symmetry_space_group_name_Hall 'P 6c 2c'
_symmetry_space_group_name_H-M 'P 63 2 2'
_cell_angle_alpha 90
_cell_angle_beta 90
_cell_angle_gamma 120
_cell_formula_units_Z 2
_cell_length_a 6.213
_cell_length_b 6.213
_cell_length_c 12.265
_cell_volume 410.016
_citation_journal_id_ASTM JSSCBI
_cod_data_source_file Jahnberg_JSSCBI_1970_1920.cif
_cod_data_source_block Ca1O11Ta4
_cod_original_cell_volume 410.0161
_cod_original_formula_sum 'Ca1 O11 Ta4'
_cod_database_code 1528602

loop_
_symmetry_equiv_pos_as_xyz
x,y,z
x-y,x,z+1/2
-y,x-y,z
-x,-y,z+1/2
-x+y,-x,z
y,-x+y,z+1/2
-y,-x,-z+1/2
x-y,-y,-z
x,x-y,-z+1/2
y,x,-z
-x+y,y,-z+1/2
-x,-x+y,-z

loop_
_atom_site_label
_atom_site_type_symbol
_atom_site_fract_x
_atom_site_fract_y
_atom_site_fract_z
_atom_site_occupancy
_atom_site_U_iso_or_equiv
Ta1 Ta+5 0.3592 0 0 1 0.0
O2 O-2 0.754 0 0 1 0.0
O1 O-2 0.375 0.945 0.156 1 0.0
Ta2 Ta+5 0.3333 0.6667 0.25 1 0.0
Ca1 Ca+2 0.3333 0.6667 0.75 1 0.0
O3 O-2 0.3333 0.6667 0.966 1 0.0
